data_7025220
loop_
_publ_author_name
'Litlab\/o, Rannveig'
'Lee, Hyui Sul'
'Niemeyer, Mark'
'T\"ornroos, Karl W'
'Anwander, Reiner'

_publ_section_title
;
 Rare-earth metal bis(tetramethylaluminate) complexes supported by a
 sterically crowded triazenido ligand.
;
_journal_issue 29
_journal_name_full 'Dalton transactions (Cambridge, England : 2003)'
_journal_page_first 6815
_journal_page_last 6825
_journal_paper_doi 10.1039/b925837j
_journal_volume 39
_journal_year 2010
_chemical_formula_moiety 'C44 H60 Al N3'
_chemical_formula_sum 'C44 H60 Al N3'
_chemical_formula_weight 657.93
_chemical_name_systematic
;
?
;
_space_group_IT_number 14
_symmetry_cell_setting monoclinic
_symmetry_space_group_name_Hall '-P 2yn'
_symmetry_space_group_name_H-M 'P 1 21/n 1'
_atom_sites_solution_hydrogens geom
_atom_sites_solution_primary direct
_atom_sites_solution_secondary difmap
_audit_creation_method SHELXL-97
_cell_angle_alpha 90.00
_cell_angle_beta 97.496(1)
_cell_angle_gamma 90.00
_cell_formula_units_Z 4
_cell_length_a 16.9941(7)
_cell_length_b 13.1084(5)
_cell_length_c 17.6874(7)
_cell_measurement_reflns_used 13131
_cell_measurement_temperature 100(2)
_cell_measurement_theta_max 27.116
_cell_measurement_theta_min 2.204
_cell_volume 3906.5(3)
_computing_cell_refinement
;
Bruker (2008). SAINT, version 6.45A, Bruker AXS Inc., Madison,
Wisconsin, USA.
;
_computing_data_collection
;
Bruker (1999). SMART, version 5.054, Bruker AXS Inc., Madison,
Wisconsin, USA.
;
_computing_data_reduction
;
Bruker (2004). SAINT, version 6.45a, Bruker AXS Inc., Madison,
Wisconsin, USA.
;
_computing_molecular_graphics
;
Brandenburg, K. (2007). DIAMOND. Version 3.1. Crystal Impact GbR, Bonn,
Germany.
;
_computing_publication_material
;
Bruker AXS (2003). SHELXTL. Version 6.14. Bruker AXS Inc., Madison,
Wisconsin, USA.
;
_computing_structure_refinement
;
Sheldrick, G. M. (2008). Acta Crystallographica, A64, 112-122.
;
_computing_structure_solution
;
Sheldrick, G. M. (2008). Acta Crystallographica, A64, 112-122.
;
_diffrn_ambient_temperature 100(2)
_diffrn_detector_area_resol_mean '48 \um'
_diffrn_measured_fraction_theta_full 1.000
_diffrn_measured_fraction_theta_max 1.000
_diffrn_measurement_device_type 'Bruker-AXS SMART 2K CCD'
_diffrn_measurement_method 'omega scans'
_diffrn_radiation_monochromator graphite
_diffrn_radiation_source 'normal-focus sealed tube'
_diffrn_radiation_type MoK\a
_diffrn_radiation_wavelength 0.71073
_diffrn_reflns_av_R_equivalents 0.0522
_diffrn_reflns_av_sigmaI/netI 0.0335
_diffrn_reflns_limit_h_max 21
_diffrn_reflns_limit_h_min -21
_diffrn_reflns_limit_k_max 16
_diffrn_reflns_limit_k_min -16
_diffrn_reflns_limit_l_max 22
_diffrn_reflns_limit_l_min -22
_diffrn_reflns_number 53319
_diffrn_reflns_theta_full 27.17
_diffrn_reflns_theta_max 27.17
_diffrn_reflns_theta_min 1.56
_exptl_absorpt_coefficient_mu 0.085
_exptl_absorpt_correction_T_max 0.7455
_exptl_absorpt_correction_T_min 0.6643
_exptl_absorpt_correction_type multi-scan
_exptl_absorpt_process_details
;
SADABS version 2008/1, G.M Sheldrick, University of
G\"ttingen, Germany, 2008.
;
_exptl_crystal_colour 'shiny golden yellow'
_exptl_crystal_density_diffrn 1.119
_exptl_crystal_density_method 'not measured'
_exptl_crystal_description 'elongated bipyramidal prism'
_exptl_crystal_F_000 1432
_exptl_crystal_size_max 0.38
_exptl_crystal_size_mid 0.16
_exptl_crystal_size_min 0.14
_refine_diff_density_max 0.369
_refine_diff_density_min -0.296
_refine_diff_density_rms 0.045
_refine_ls_extinction_method none
_refine_ls_goodness_of_fit_ref 1.041
_refine_ls_hydrogen_treatment constr
_refine_ls_matrix_type full
_refine_ls_number_parameters 447
_refine_ls_number_reflns 8687
_refine_ls_number_restraints 0
_refine_ls_restrained_S_all 1.041
_refine_ls_R_factor_all 0.0639
_refine_ls_R_factor_gt 0.0473
_refine_ls_shift/su_max 0.000
_refine_ls_shift/su_mean 0.000
_refine_ls_structure_factor_coef Fsqd
_refine_ls_weighting_details 'calc w=1/[\s^2^(Fo^2^)+(0.0335P)^2^+2.6617P] where P=(Fo^2^+2Fc^2^)/3'
_refine_ls_weighting_scheme calc
_refine_ls_wR_factor_gt 0.0995
_refine_ls_wR_factor_ref 0.1066
_reflns_number_gt 7026
_reflns_number_total 8687
_reflns_threshold_expression I>2\s(I)
_cod_data_source_file b925837j.txt
_cod_data_source_block rl095
_cod_original_sg_symbol_H-M 'P 21/n'
_cod_database_code 7025220

loop_
_symmetry_equiv_pos_as_xyz
'x, y, z'
'-x+1/2, y+1/2, -z+1/2'
'-x, -y, -z'
'x-1/2, -y-1/2, z-1/2'

loop_
_atom_site_label
_atom_site_type_symbol
_atom_site_fract_x
_atom_site_fract_y
_atom_site_fract_z
_atom_site_U_iso_or_equiv
_atom_site_adp_type
_atom_site_occupancy
_atom_site_symmetry_multiplicity
_atom_site_calc_flag
_atom_site_refinement_flags
Al1 Al 0.00449(3) 0.06048(3) 0.18322(3) 0.01511(10) Uani 1 1 d .
N1 N -0.10038(7) 0.09258(9) 0.12516(7) 0.0149(3) Uani 1 1 d .
C1 C 0.01116(10) -0.00500(12) 0.28178(9) 0.0203(3) Uani 1 1 d .
H1A H 0.0630 0.0094 0.3110 0.030 Uiso 1 1 calc R
H1B H 0.0048 -0.0788 0.2749 0.030 Uiso 1 1 calc R
H1C H -0.0309 0.0213 0.3094 0.030 Uiso 1 1 calc R
N2 N -0.02113(7) 0.20711(9) 0.17185(7) 0.0148(3) Uani 1 1 d .
C2 C 0.07689(10) 0.02871(12) 0.10953(9) 0.0207(3) Uani 1 1 d .
H2A H 0.1159 -0.0218 0.1314 0.031 Uiso 1 1 calc R
H2B H 0.1045 0.0910 0.0971 0.031 Uiso 1 1 calc R
H2C H 0.0467 0.0010 0.0630 0.031 Uiso 1 1 calc R
N3 N -0.08840(7) 0.19139(9) 0.12666(7) 0.0149(3) Uani 1 1 d .
C3 C -0.16750(8) 0.05870(11) 0.07514(8) 0.0142(3) Uani 1 1 d .
C4 C -0.20201(9) 0.12013(12) 0.01503(8) 0.0163(3) Uani 1 1 d .
H4A H -0.1804 0.1856 0.0075 0.020 Uiso 1 1 calc R
C5 C -0.26723(9) 0.08650(12) -0.03345(8) 0.0176(3) Uani 1 1 d .
H5A H -0.2906 0.1289 -0.0738 0.021 Uiso 1 1 calc R
C6 C -0.29841(9) -0.00978(12) -0.02277(9) 0.0187(3) Uani 1 1 d .
H6A H -0.3433 -0.0334 -0.0557 0.022 Uiso 1 1 calc R
C7 C -0.26364(9) -0.07109(12) 0.03613(8) 0.0177(3) Uani 1 1 d .
H7A H -0.2852 -0.1368 0.0427 0.021 Uiso 1 1 calc R
C8 C -0.19774(9) -0.03908(11) 0.08611(8) 0.0144(3) Uani 1 1 d .
C9 C -0.16364(9) -0.10869(11) 0.14976(8) 0.0150(3) Uani 1 1 d .
C10 C -0.10810(9) -0.18393(11) 0.13603(8) 0.0162(3) Uani 1 1 d .
C11 C -0.08094(9) -0.25169(12) 0.19439(9) 0.0181(3) Uani 1 1 d .
H11A H -0.0441 -0.3032 0.1849 0.022 Uiso 1 1 calc R
C12 C -0.10596(9) -0.24648(12) 0.26619(8) 0.0175(3) Uani 1 1 d .
C13 C -0.16059(9) -0.17139(12) 0.27846(9) 0.0195(3) Uani 1 1 d .
H13A H -0.1780 -0.1665 0.3272 0.023 Uiso 1 1 calc R
C14 C -0.19077(9) -0.10273(12) 0.22134(9) 0.0170(3) Uani 1 1 d .
C15 C -0.07976(9) -0.19502(12) 0.05831(8) 0.0187(3) Uani 1 1 d .
H15A H -0.0866 -0.1274 0.0321 0.022 Uiso 1 1 calc R
C16 C -0.13075(10) -0.27264(14) 0.00901(10) 0.0269(4) Uani 1 1 d .
H16A H -0.1860 -0.2493 0.0012 0.040 Uiso 1 1 calc R
H16B H -0.1277 -0.3390 0.0348 0.040 Uiso 1 1 calc R
H16C H -0.1111 -0.2792 -0.0405 0.040 Uiso 1 1 calc R
C17 C 0.00802(10) -0.22466(12) 0.06281(9) 0.0220(3) Uani 1 1 d .
H17A H 0.0397 -0.1816 0.1006 0.033 Uiso 1 1 calc R
H17B H 0.0258 -0.2149 0.0128 0.033 Uiso 1 1 calc R
H17C H 0.0146 -0.2964 0.0779 0.033 Uiso 1 1 calc R
C18 C -0.07161(10) -0.32079(12) 0.32774(9) 0.0218(3) Uani 1 1 d .
H18A H -0.0705 -0.3895 0.3034 0.026 Uiso 1 1 calc R
C19 C 0.01424(11) -0.29243(15) 0.35735(10) 0.0319(4) Uani 1 1 d .
H19A H 0.0458 -0.2912 0.3147 0.048 Uiso 1 1 calc R
H19B H 0.0364 -0.3430 0.3950 0.048 Uiso 1 1 calc R
H19C H 0.0155 -0.2249 0.3813 0.048 Uiso 1 1 calc R
C20 C -0.12062(11) -0.33058(13) 0.39346(9) 0.0267(4) Uani 1 1 d .
H20A H -0.1761 -0.3441 0.3733 0.040 Uiso 1 1 calc R
H20B H -0.1173 -0.2670 0.4228 0.040 Uiso 1 1 calc R
H20C H -0.1000 -0.3870 0.4267 0.040 Uiso 1 1 calc R
C21 C -0.25231(10) -0.02483(13) 0.23836(9) 0.0219(3) Uani 1 1 d .
H21A H -0.2770 0.0043 0.1886 0.026 Uiso 1 1 calc R
C22 C -0.31869(10) -0.07307(15) 0.27691(11) 0.0314(4) Uani 1 1 d .
H22A H -0.3404 -0.1319 0.2470 0.047 Uiso 1 1 calc R
H22B H -0.3608 -0.0228 0.2800 0.047 Uiso 1 1 calc R
H22C H -0.2974 -0.0954 0.3284 0.047 Uiso 1 1 calc R
C23 C -0.21472(11) 0.06316(14) 0.28675(12) 0.0336(4) Uani 1 1 d .
H23A H -0.1747 0.0966 0.2601 0.050 Uiso 1 1 calc R
H23B H -0.1895 0.0368 0.3358 0.050 Uiso 1 1 calc R
H23C H -0.2558 0.1126 0.2954 0.050 Uiso 1 1 calc R
C24 C 0.00676(8) 0.30873(11) 0.17473(8) 0.0140(3) Uani 1 1 d .
C25 C -0.02236(9) 0.37934(11) 0.11866(9) 0.0165(3) Uani 1 1 d .
H25A H -0.0616 0.3589 0.0783 0.020 Uiso 1 1 calc R
C26 C 0.00531(9) 0.47824(12) 0.12138(9) 0.0190(3) Uani 1 1 d .
H26A H -0.0147 0.5255 0.0829 0.023 Uiso 1 1 calc R
C27 C 0.06252(9) 0.50904(12) 0.18034(9) 0.0209(3) Uani 1 1 d .
H27A H 0.0812 0.5774 0.1828 0.025 Uiso 1 1 calc R
C28 C 0.09207(9) 0.43879(12) 0.23557(9) 0.0192(3) Uani 1 1 d .
H28A H 0.1313 0.4601 0.2757 0.023 Uiso 1 1 calc R
C29 C 0.06579(9) 0.33774(11) 0.23391(8) 0.0152(3) Uani 1 1 d .
C30 C 0.10169(9) 0.26498(11) 0.29444(8) 0.0151(3) Uani 1 1 d .
C31 C 0.17766(9) 0.22497(12) 0.29083(9) 0.0173(3) Uani 1 1 d .
C32 C 0.21177(9) 0.16126(12) 0.34975(9) 0.0202(3) Uani 1 1 d .
H32A H 0.2628 0.1331 0.3470 0.024 Uiso 1 1 calc R
C33 C 0.17326(10) 0.13809(12) 0.41186(9) 0.0209(3) Uani 1 1 d .
C34 C 0.09811(10) 0.17934(12) 0.41461(9) 0.0204(3) Uani 1 1 d .
H34A H 0.0712 0.1642 0.4571 0.025 Uiso 1 1 calc R
C35 C 0.06116(9) 0.24191(12) 0.35718(9) 0.0174(3) Uani 1 1 d .
C36 C 0.22575(9) 0.25284(13) 0.22663(9) 0.0207(3) Uani 1 1 d .
H36A H 0.1887 0.2849 0.1847 0.025 Uiso 1 1 calc R
C37 C 0.26431(10) 0.16081(14) 0.19331(10) 0.0266(4) Uani 1 1 d .
H37A H 0.2240 0.1083 0.1790 0.040 Uiso 1 1 calc R
H37B H 0.3058 0.1331 0.2314 0.040 Uiso 1 1 calc R
H37C H 0.2878 0.1819 0.1480 0.040 Uiso 1 1 calc R
C38 C 0.28973(11) 0.33170(14) 0.25454(11) 0.0321(4) Uani 1 1 d .
H38A H 0.2645 0.3929 0.2722 0.048 Uiso 1 1 calc R
H38B H 0.3195 0.3498 0.2126 0.048 Uiso 1 1 calc R
H38C H 0.3261 0.3027 0.2966 0.048 Uiso 1 1 calc R
C39 C 0.20867(11) 0.06725(14) 0.47583(10) 0.0302(4) Uani 1 1 d .
H39A H 0.1946 0.0961 0.5247 0.036 Uiso 1 1 calc R
C40 C 0.29821(12) 0.05962(17) 0.48388(14) 0.0518(7) Uani 1 1 d .
H40A H 0.3176 0.0239 0.5313 0.078 Uiso 1 1 calc R
H40B H 0.3211 0.1283 0.4850 0.078 Uiso 1 1 calc R
H40C H 0.3139 0.0218 0.4405 0.078 Uiso 1 1 calc R
C41 C 0.17273(15) -0.03746(18) 0.46713(15) 0.0604(8) Uani 1 1 d .
H41A H 0.1148 -0.0321 0.4626 0.091 Uiso 1 1 calc R
H41B H 0.1920 -0.0788 0.5119 0.091 Uiso 1 1 calc R
H41C H 0.1879 -0.0699 0.4212 0.091 Uiso 1 1 calc R
C42 C -0.02048(9) 0.28680(12) 0.36267(9) 0.0200(3) Uani 1 1 d .
H42A H -0.0489 0.2917 0.3096 0.024 Uiso 1 1 calc R
C43 C -0.01422(11) 0.39525(13) 0.39561(10) 0.0274(4) Uani 1 1 d .
H43A H 0.0146 0.4387 0.3635 0.041 Uiso 1 1 calc R
H43B H 0.0143 0.3934 0.4475 0.041 Uiso 1 1 calc R
H43C H -0.0676 0.4229 0.3969 0.041 Uiso 1 1 calc R
C44 C -0.07153(10) 0.22130(14) 0.40886(10) 0.0276(4) Uani 1 1 d .
H44A H -0.0690 0.1499 0.3930 0.041 Uiso 1 1 calc R
H44B H -0.1267 0.2450 0.4000 0.041 Uiso 1 1 calc R
H44C H -0.0516 0.2271 0.4632 0.041 Uiso 1 1 calc R

loop_
_atom_site_aniso_label
_atom_site_aniso_U_11
_atom_site_aniso_U_22
_atom_site_aniso_U_33
_atom_site_aniso_U_23
_atom_site_aniso_U_13
_atom_site_aniso_U_12
Al1 0.0155(2) 0.0137(2) 0.0152(2) 0.00182(18) -0.00100(17) 0.00032(18)
N1 0.0153(6) 0.0130(6) 0.0158(6) 0.0006(5) 0.0000(5) -0.0017(5)
C1 0.0230(8) 0.0179(8) 0.0188(8) 0.0025(6) -0.0011(6) -0.0001(6)
N2 0.0146(6) 0.0142(6) 0.0147(6) 0.0000(5) -0.0019(5) -0.0005(5)
C2 0.0216(8) 0.0205(8) 0.0198(8) 0.0013(6) 0.0015(6) -0.0004(6)
N3 0.0146(6) 0.0149(6) 0.0150(6) -0.0002(5) 0.0010(5) -0.0009(5)
C3 0.0115(7) 0.0173(7) 0.0136(7) -0.0024(6) 0.0013(5) 0.0000(6)
C4 0.0168(7) 0.0155(7) 0.0168(7) 0.0007(6) 0.0025(6) -0.0007(6)
C5 0.0167(7) 0.0211(8) 0.0146(7) 0.0005(6) 0.0005(6) 0.0040(6)
C6 0.0155(7) 0.0228(8) 0.0169(7) -0.0046(6) -0.0011(6) 0.0001(6)
C7 0.0183(8) 0.0168(7) 0.0181(7) -0.0006(6) 0.0024(6) -0.0033(6)
C8 0.0143(7) 0.0171(7) 0.0122(7) -0.0004(6) 0.0029(5) 0.0010(6)
C9 0.0156(7) 0.0137(7) 0.0151(7) 0.0011(6) -0.0003(6) -0.0033(6)
C10 0.0186(8) 0.0143(7) 0.0158(7) -0.0004(6) 0.0022(6) -0.0045(6)
C11 0.0210(8) 0.0135(7) 0.0199(8) 0.0007(6) 0.0027(6) -0.0002(6)
C12 0.0200(8) 0.0157(7) 0.0163(7) 0.0024(6) 0.0005(6) -0.0035(6)
C13 0.0211(8) 0.0230(8) 0.0149(7) 0.0026(6) 0.0042(6) -0.0022(6)
C14 0.0152(7) 0.0181(7) 0.0177(7) 0.0007(6) 0.0018(6) -0.0033(6)
C15 0.0250(8) 0.0159(7) 0.0156(7) 0.0011(6) 0.0039(6) 0.0015(6)
C16 0.0298(9) 0.0282(9) 0.0221(8) -0.0074(7) 0.0008(7) 0.0017(7)
C17 0.0270(9) 0.0192(8) 0.0215(8) 0.0006(6) 0.0090(7) 0.0001(7)
C18 0.0284(9) 0.0176(8) 0.0193(8) 0.0041(6) 0.0022(7) 0.0015(7)
C19 0.0281(9) 0.0379(11) 0.0285(9) 0.0138(8) -0.0013(7) 0.0040(8)
C20 0.0372(10) 0.0234(9) 0.0195(8) 0.0066(7) 0.0040(7) -0.0009(7)
C21 0.0212(8) 0.0289(9) 0.0160(7) 0.0045(7) 0.0041(6) 0.0060(7)
C22 0.0187(8) 0.0413(11) 0.0352(10) 0.0023(8) 0.0074(7) 0.0016(8)
C23 0.0299(10) 0.0257(9) 0.0473(11) -0.0071(8) 0.0131(8) 0.0041(8)
C24 0.0121(7) 0.0140(7) 0.0160(7) -0.0008(6) 0.0028(5) 0.0013(6)
C25 0.0142(7) 0.0171(7) 0.0176(7) -0.0004(6) 0.0001(6) 0.0006(6)
C26 0.0185(8) 0.0169(8) 0.0209(8) 0.0052(6) -0.0003(6) 0.0017(6)
C27 0.0207(8) 0.0137(7) 0.0277(8) 0.0013(6) 0.0002(7) -0.0016(6)
C28 0.0162(7) 0.0186(8) 0.0217(8) -0.0015(6) -0.0022(6) -0.0019(6)
C29 0.0126(7) 0.0166(7) 0.0165(7) 0.0001(6) 0.0018(6) 0.0024(6)
C30 0.0161(7) 0.0123(7) 0.0154(7) -0.0019(6) -0.0034(6) -0.0008(6)
C31 0.0164(7) 0.0161(7) 0.0183(7) -0.0037(6) -0.0019(6) -0.0006(6)
C32 0.0174(8) 0.0201(8) 0.0216(8) -0.0027(6) -0.0034(6) 0.0038(6)
C33 0.0262(9) 0.0179(8) 0.0166(7) -0.0015(6) -0.0050(6) 0.0028(7)
C34 0.0249(8) 0.0202(8) 0.0157(7) -0.0010(6) 0.0005(6) -0.0010(7)
C35 0.0183(8) 0.0158(7) 0.0171(7) -0.0023(6) -0.0017(6) -0.0005(6)
C36 0.0167(8) 0.0240(8) 0.0209(8) 0.0009(7) 0.0005(6) 0.0030(6)
C37 0.0201(8) 0.0329(10) 0.0261(9) -0.0059(7) 0.0005(7) 0.0050(7)
C38 0.0279(10) 0.0310(10) 0.0388(10) -0.0047(8) 0.0096(8) -0.0064(8)
C39 0.0394(10) 0.0314(10) 0.0182(8) 0.0030(7) -0.0025(7) 0.0142(8)
C40 0.0383(12) 0.0369(12) 0.0703(16) 0.0266(11) -0.0301(11) -0.0070(10)
C41 0.0510(14) 0.0485(14) 0.0737(17) 0.0418(13) -0.0224(13) -0.0150(11)
C42 0.0202(8) 0.0225(8) 0.0170(7) -0.0012(6) 0.0017(6) 0.0023(6)
C43 0.0275(9) 0.0223(9) 0.0330(9) -0.0018(7) 0.0061(7) 0.0045(7)
C44 0.0267(9) 0.0277(9) 0.0302(9) -0.0033(7) 0.0105(7) -0.0013(7)

loop_
_atom_type_symbol
_atom_type_description
_atom_type_scat_dispersion_real
_atom_type_scat_dispersion_imag
_atom_type_scat_source
C C 0.0033 0.0016 'International Tables Vol C Tables 4.2.6.8 and 6.1.1.4'
H H 0.0000 0.0000 'International Tables Vol C Tables 4.2.6.8 and 6.1.1.4'
N N 0.0061 0.0033 'International Tables Vol C Tables 4.2.6.8 and 6.1.1.4'
Al Al 0.0645 0.0514 'International Tables Vol C Tables 4.2.6.8 and 6.1.1.4'

loop_
_geom_angle_atom_site_label_1
_geom_angle_atom_site_label_2
_geom_angle_atom_site_label_3
_geom_angle
C1 Al1 C2 122.68(7)
C1 Al1 N2 120.67(6)
C2 Al1 N2 106.84(6)
C1 Al1 N1 120.28(6)
C2 Al1 N1 107.58(6)
N2 Al1 N1 64.49(5)
N3 N1 C3 115.56(12)
N3 N1 Al1 94.16(9)
C3 N1 Al1 148.30(10)
Al1 C1 H1A 109.5
Al1 C1 H1B 109.5
H1A C1 H1B 109.5
Al1 C1 H1C 109.5
H1A C1 H1C 109.5
H1B C1 H1C 109.5
N3 N2 C24 115.35(12)
N3 N2 Al1 94.11(9)
C24 N2 Al1 147.72(10)
Al1 C2 H2A 109.5
Al1 C2 H2B 109.5
H2A C2 H2B 109.5
Al1 C2 H2C 109.5
H2A C2 H2C 109.5
H2B C2 H2C 109.5
N1 N3 N2 106.60(11)
C4 C3 C8 120.36(13)
C4 C3 N1 121.06(13)
C8 C3 N1 118.56(13)
C5 C4 C3 120.68(14)
C5 C4 H4A 119.7
C3 C4 H4A 119.7
C4 C5 C6 119.60(14)
C4 C5 H5A 120.2
C6 C5 H5A 120.2
C7 C6 C5 119.72(14)
C7 C6 H6A 120.1
C5 C6 H6A 120.1
C6 C7 C8 121.96(14)
C6 C7 H7A 119.0
C8 C7 H7A 119.0
C7 C8 C3 117.66(13)
C7 C8 C9 119.31(13)
C3 C8 C9 123.01(13)
C14 C9 C10 120.04(13)
C14 C9 C8 120.05(13)
C10 C9 C8 119.80(13)
C11 C10 C9 118.89(14)
C11 C10 C15 119.66(14)
C9 C10 C15 121.40(13)
C12 C11 C10 122.22(14)
C12 C11 H11A 118.9
C10 C11 H11A 118.9
C13 C12 C11 117.83(14)
C13 C12 C18 122.98(14)
C11 C12 C18 119.18(14)
C12 C13 C14 122.16(14)
C12 C13 H13A 118.9
C14 C13 H13A 118.9
C13 C14 C9 118.84(14)
C13 C14 C21 119.07(14)
C9 C14 C21 122.09(14)
C10 C15 C16 110.81(13)
C10 C15 C17 113.44(13)
C16 C15 C17 109.59(13)
C10 C15 H15A 107.6
C16 C15 H15A 107.6
C17 C15 H15A 107.6
C15 C16 H16A 109.5
C15 C16 H16B 109.5
H16A C16 H16B 109.5
C15 C16 H16C 109.5
H16A C16 H16C 109.5
H16B C16 H16C 109.5
C15 C17 H17A 109.5
C15 C17 H17B 109.5
H17A C17 H17B 109.5
C15 C17 H17C 109.5
H17A C17 H17C 109.5
H17B C17 H17C 109.5
C12 C18 C20 113.83(14)
C12 C18 C19 110.45(13)
C20 C18 C19 110.58(14)
C12 C18 H18A 107.2
C20 C18 H18A 107.2
C19 C18 H18A 107.2
C18 C19 H19A 109.5
C18 C19 H19B 109.5
H19A C19 H19B 109.5
C18 C19 H19C 109.5
H19A C19 H19C 109.5
H19B C19 H19C 109.5
C18 C20 H20A 109.5
C18 C20 H20B 109.5
H20A C20 H20B 109.5
C18 C20 H20C 109.5
H20A C20 H20C 109.5
H20B C20 H20C 109.5
C14 C21 C23 111.74(14)
C14 C21 C22 112.17(14)
C23 C21 C22 109.98(14)
C14 C21 H21A 107.6
C23 C21 H21A 107.6
C22 C21 H21A 107.6
C21 C22 H22A 109.5
C21 C22 H22B 109.5
H22A C22 H22B 109.5
C21 C22 H22C 109.5
H22A C22 H22C 109.5
H22B C22 H22C 109.5
C21 C23 H23A 109.5
C21 C23 H23B 109.5
H23A C23 H23B 109.5
C21 C23 H23C 109.5
H23A C23 H23C 109.5
H23B C23 H23C 109.5
C25 C24 C29 120.09(14)
C25 C24 N2 120.82(13)
C29 C24 N2 119.07(13)
C26 C25 C24 120.68(14)
C26 C25 H25A 119.7
C24 C25 H25A 119.7
C25 C26 C27 120.12(14)
C25 C26 H26A 119.9
C27 C26 H26A 119.9
C28 C27 C26 119.27(14)
C28 C27 H27A 120.4
C26 C27 H27A 120.4
C27 C28 C29 121.94(14)
C27 C28 H28A 119.0
C29 C28 H28A 119.0
C28 C29 C24 117.89(14)
C28 C29 C30 119.21(13)
C24 C29 C30 122.91(13)
C31 C30 C35 120.10(14)
C31 C30 C29 119.70(13)
C35 C30 C29 120.08(13)
C32 C31 C30 118.89(14)
C32 C31 C36 119.09(14)
C30 C31 C36 121.96(14)
C33 C32 C31 121.93(15)
C33 C32 H32A 119.0
C31 C32 H32A 119.0
C32 C33 C34 118.23(14)
C32 C33 C39 122.73(15)
C34 C33 C39 119.02(15)
C35 C34 C33 122.15(15)
C35 C34 H34A 118.9
C33 C34 H34A 118.9
C34 C35 C30 118.69(14)
C34 C35 C42 120.68(14)
C30 C35 C42 120.61(13)
C31 C36 C37 113.33(14)
C31 C36 C38 110.32(13)
C37 C36 C38 109.54(14)
C31 C36 H36A 107.8
C37 C36 H36A 107.8
C38 C36 H36A 107.8
C36 C37 H37A 109.5
C36 C37 H37B 109.5
H37A C37 H37B 109.5
C36 C37 H37C 109.5
H37A C37 H37C 109.5
H37B C37 H37C 109.5
C36 C38 H38A 109.5
C36 C38 H38B 109.5
H38A C38 H38B 109.5
C36 C38 H38C 109.5
H38A C38 H38C 109.5
H38B C38 H38C 109.5
C41 C39 C40 109.86(17)
C41 C39 C33 111.37(15)
C40 C39 C33 113.88(16)
C41 C39 H39A 107.1
C40 C39 H39A 107.1
C33 C39 H39A 107.1
C39 C40 H40A 109.5
C39 C40 H40B 109.5
H40A C40 H40B 109.5
C39 C40 H40C 109.5
H40A C40 H40C 109.5
H40B C40 H40C 109.5
C39 C41 H41A 109.5
C39 C41 H41B 109.5
H41A C41 H41B 109.5
C39 C41 H41C 109.5
H41A C41 H41C 109.5
H41B C41 H41C 109.5
C35 C42 C44 113.71(14)
C35 C42 C43 111.33(13)
C44 C42 C43 109.45(13)
C35 C42 H42A 107.4
C44 C42 H42A 107.4
C43 C42 H42A 107.4
C42 C43 H43A 109.5
C42 C43 H43B 109.5
H43A C43 H43B 109.5
C42 C43 H43C 109.5
H43A C43 H43C 109.5
H43B C43 H43C 109.5
C42 C44 H44A 109.5
C42 C44 H44B 109.5
H44A C44 H44B 109.5
C42 C44 H44C 109.5
H44A C44 H44C 109.5
H44B C44 H44C 109.5

loop_
_geom_bond_atom_site_label_1
_geom_bond_atom_site_label_2
_geom_bond_distance
Al1 C1 1.9332(16)
Al1 C2 1.9504(17)
Al1 N2 1.9752(13)
Al1 N1 1.9825(13)
N1 N3 1.3109(17)
N1 C3 1.4204(18)
C1 H1A 0.9800
C1 H1B 0.9800
C1 H1C 0.9800
N2 N3 1.3228(17)
N2 C24 1.4126(19)
C2 H2A 0.9800
C2 H2B 0.9800
C2 H2C 0.9800
C3 C4 1.400(2)
C3 C8 1.404(2)
C4 C5 1.382(2)
C4 H4A 0.9500
C5 C6 1.391(2)
C5 H5A 0.9500
C6 C7 1.385(2)
C6 H6A 0.9500
C7 C8 1.398(2)
C7 H7A 0.9500
C8 C9 1.505(2)
C9 C14 1.405(2)
C9 C10 1.408(2)
C10 C11 1.394(2)
C10 C15 1.522(2)
C11 C12 1.393(2)
C11 H11A 0.9500
C12 C13 1.389(2)
C12 C18 1.520(2)
C13 C14 1.399(2)
C13 H13A 0.9500
C14 C21 1.520(2)
C15 C16 1.533(2)
C15 C17 1.533(2)
C15 H15A 1.0000
C16 H16A 0.9800
C16 H16B 0.9800
C16 H16C 0.9800
C17 H17A 0.9800
C17 H17B 0.9800
C17 H17C 0.9800
C18 C20 1.521(2)
C18 C19 1.530(2)
C18 H18A 1.0000
C19 H19A 0.9800
C19 H19B 0.9800
C19 H19C 0.9800
C20 H20A 0.9800
C20 H20B 0.9800
C20 H20C 0.9800
C21 C23 1.526(2)
C21 C22 1.529(2)
C21 H21A 1.0000
C22 H22A 0.9800
C22 H22B 0.9800
C22 H22C 0.9800
C23 H23A 0.9800
C23 H23B 0.9800
C23 H23C 0.9800
C24 C25 1.399(2)
C24 C29 1.404(2)
C25 C26 1.378(2)
C25 H25A 0.9500
C26 C27 1.390(2)
C26 H26A 0.9500
C27 C28 1.388(2)
C27 H27A 0.9500
C28 C29 1.397(2)
C28 H28A 0.9500
C29 C30 1.503(2)
C30 C31 1.403(2)
C30 C35 1.413(2)
C31 C32 1.401(2)
C31 C36 1.527(2)
C32 C33 1.384(2)
C32 H32A 0.9500
C33 C34 1.394(2)
C33 C39 1.525(2)
C34 C35 1.390(2)
C34 H34A 0.9500
C35 C42 1.522(2)
C36 C37 1.527(2)
C36 C38 1.534(2)
C36 H36A 1.0000
C37 H37A 0.9800
C37 H37B 0.9800
C37 H37C 0.9800
C38 H38A 0.9800
C38 H38B 0.9800
C38 H38C 0.9800
C39 C41 1.502(3)
C39 C40 1.513(3)
C39 H39A 1.0000
C40 H40A 0.9800
C40 H40B 0.9800
C40 H40C 0.9800
C41 H41A 0.9800
C41 H41B 0.9800
C41 H41C 0.9800
C42 C44 1.531(2)
C42 C43 1.535(2)
C42 H42A 1.0000
C43 H43A 0.9800
C43 H43B 0.9800
C43 H43C 0.9800
C44 H44A 0.9800
C44 H44B 0.9800
C44 H44C 0.9800

loop_
_geom_torsion_atom_site_label_1
_geom_torsion_atom_site_label_2
_geom_torsion_atom_site_label_3
_geom_torsion_atom_site_label_4
_geom_torsion
C1 Al1 N1 N3 117.17(10)
C2 Al1 N1 N3 -95.59(10)
N2 Al1 N1 N3 5.09(8)
C1 Al1 N1 C3 -82.6(2)
C2 Al1 N1 C3 64.6(2)
N2 Al1 N1 C3 165.3(2)
C1 Al1 N2 N3 -116.56(9)
C2 Al1 N2 N3 96.80(9)
N1 Al1 N2 N3 -5.05(8)
C1 Al1 N2 C24 86.9(2)
C2 Al1 N2 C24 -59.8(2)
N1 Al1 N2 C24 -161.6(2)
C3 N1 N3 N2 -175.81(12)
Al1 N1 N3 N2 -7.17(11)
C24 N2 N3 N1 173.61(12)
Al1 N2 N3 N1 7.20(11)
N3 N1 C3 C4 19.8(2)
Al1 N1 C3 C4 -138.22(17)
N3 N1 C3 C8 -161.59(13)
Al1 N1 C3 C8 40.4(3)
C8 C3 C4 C5 1.3(2)
N1 C3 C4 C5 179.89(13)
C3 C4 C5 C6 -0.6(2)
C4 C5 C6 C7 -0.2(2)
C5 C6 C7 C8 0.3(2)
C6 C7 C8 C3 0.4(2)
C6 C7 C8 C9 178.96(14)
C4 C3 C8 C7 -1.2(2)
N1 C3 C8 C7 -179.80(13)
C4 C3 C8 C9 -179.72(14)
N1 C3 C8 C9 1.7(2)
C7 C8 C9 C14 -90.87(18)
C3 C8 C9 C14 87.63(18)
C7 C8 C9 C10 85.25(18)
C3 C8 C9 C10 -96.25(18)
C14 C9 C10 C11 0.0(2)
C8 C9 C10 C11 -176.07(13)
C14 C9 C10 C15 177.73(14)
C8 C9 C10 C15 1.6(2)
C9 C10 C11 C12 -1.0(2)
C15 C10 C11 C12 -178.75(14)
C10 C11 C12 C13 0.8(2)
C10 C11 C12 C18 -177.96(14)
C11 C12 C13 C14 0.4(2)
C18 C12 C13 C14 179.12(15)
C12 C13 C14 C9 -1.3(2)
C12 C13 C14 C21 178.09(14)
C10 C9 C14 C13 1.1(2)
C8 C9 C14 C13 177.20(14)
C10 C9 C14 C21 -178.31(14)
C8 C9 C14 C21 -2.2(2)
C11 C10 C15 C16 85.09(18)
C9 C10 C15 C16 -92.58(17)
C11 C10 C15 C17 -38.7(2)
C9 C10 C15 C17 143.66(14)
C13 C12 C18 C20 19.5(2)
C11 C12 C18 C20 -161.76(14)
C13 C12 C18 C19 -105.56(18)
C11 C12 C18 C19 73.15(19)
C13 C14 C21 C23 76.76(19)
C9 C14 C21 C23 -103.84(17)
C13 C14 C21 C22 -47.3(2)
C9 C14 C21 C22 132.12(16)
N3 N2 C24 C25 -16.9(2)
Al1 N2 C24 C25 137.06(16)
N3 N2 C24 C29 164.58(13)
Al1 N2 C24 C29 -41.5(3)
C29 C24 C25 C26 -1.1(2)
N2 C24 C25 C26 -179.60(14)
C24 C25 C26 C27 -0.2(2)
C25 C26 C27 C28 0.9(2)
C26 C27 C28 C29 -0.2(2)
C27 C28 C29 C24 -1.1(2)
C27 C28 C29 C30 178.53(14)
C25 C24 C29 C28 1.7(2)
N2 C24 C29 C28 -179.75(13)
C25 C24 C29 C30 -177.87(14)
N2 C24 C29 C30 0.7(2)
C28 C29 C30 C31 -76.28(19)
C24 C29 C30 C31 103.31(17)
C28 C29 C30 C35 99.83(17)
C24 C29 C30 C35 -80.57(19)
C35 C30 C31 C32 0.8(2)
C29 C30 C31 C32 176.87(14)
C35 C30 C31 C36 -176.28(14)
C29 C30 C31 C36 -0.2(2)
C30 C31 C32 C33 -1.1(2)
C36 C31 C32 C33 176.06(14)
C31 C32 C33 C34 0.5(2)
C31 C32 C33 C39 178.78(15)
C32 C33 C34 C35 0.3(2)
C39 C33 C34 C35 -177.99(15)
C33 C34 C35 C30 -0.6(2)
C33 C34 C35 C42 -179.14(14)
C31 C30 C35 C34 0.1(2)
C29 C30 C35 C34 -176.05(14)
C31 C30 C35 C42 178.59(14)
C29 C30 C35 C42 2.5(2)
C32 C31 C36 C37 48.36(19)
C30 C31 C36 C37 -134.60(15)
C32 C31 C36 C38 -74.88(18)
C30 C31 C36 C38 102.15(17)
C32 C33 C39 C41 -101.1(2)
C34 C33 C39 C41 77.2(2)
C32 C33 C39 C40 23.8(2)
C34 C33 C39 C40 -157.93(17)
C34 C35 C42 C44 -28.4(2)
C30 C35 C42 C44 153.12(14)
C34 C35 C42 C43 95.82(18)
C30 C35 C42 C43 -82.69(17)
